data_2108581
loop_
_publ_author_name
'Patyk-Ka\'zmierczak, Ewa'
'Ka\'zmierczak, Micha\/l'

_publ_section_title
;
 A new high-pressure benzocaine polymorph --- towards understanding the
 molecular aggregation in crystals of an important active pharmaceutical
 ingredient (API)
;
_journal_coeditor_code LO5062SUP1
_journal_issue 1
_journal_name_full 'Acta Crystallographica Section B'
_journal_page_first
;
;
_journal_paper_doi 10.1107/S2052520619016548
_journal_volume 76
_journal_year 2020
_chemical_formula_moiety 'C9 H11 N O2'
_chemical_formula_sum 'C9 H11 N O2'
_chemical_formula_weight 165.19
_chemical_name_common Benzocaine
_chemical_name_systematic '4-aminobenzoic acid ethyl ester'
_space_group_crystal_system monoclinic
_space_group_IT_number 14
_space_group_name_Hall '-P 2ybc'
_space_group_name_H-M_alt 'P 1 21/c 1'
_atom_sites_solution_hydrogens mixed
_atom_sites_solution_primary dual
_audit_creation_date 2019-03-14
_audit_creation_method
;
Olex2 1.2
(compiled 2018.05.29 svn.r3508 for OlexSys, GUI svn.r5506)
;
_cell_angle_alpha 90
_cell_angle_beta 96.66(5)
_cell_angle_gamma 90
_cell_formula_units_Z 4
_cell_length_a 6.3608(8)
_cell_length_b 5.1830(7)
_cell_length_c 24.75(5)
_cell_measurement_reflns_used 667
_cell_measurement_temperature 298(2)
_cell_measurement_theta_max 21.2460
_cell_measurement_theta_min 3.2020
_cell_volume 810.5(16)
_computing_cell_refinement 'CrysAlisPro 1.171.38.41 (Rigaku OD, 2015)'
_computing_data_collection 'CrysAlisPro 1.171.38.41 (Rigaku OD, 2015)'
_computing_data_reduction 'CrysAlisPro 1.171.38.41 (Rigaku OD, 2015)'
_computing_molecular_graphics 'Olex2 (Dolomanov et al., 2009)'
_computing_publication_material 'Olex2 (Dolomanov et al., 2009)'
_computing_structure_refinement 'ShelXL (Sheldrick, 2015)'
_computing_structure_solution 'ShelXT (Sheldrick, 2015)'
_diffrn_ambient_temperature 298(2)
_diffrn_detector 'CCD plate'
_diffrn_detector_area_resol_mean 16.1544
_diffrn_detector_type Eos
_diffrn_measured_fraction_theta_full 0.242
_diffrn_measured_fraction_theta_max 0.223
_diffrn_measurement_details
;
List of Runs (angles in degrees, time in seconds):

  # Type    Start    End  Width  t~exp~   \w     \q     \k     \f   Frames
--------------------------------------------------------------------------
  1  \f    -35.00  19.75   0.75   32.00   0.00 -30.00   0.00    --    73
  2  \f    140.00 200.00   0.75   32.00   0.00 -30.00   0.00    --    80
  3  \f    160.00 217.00   0.75   32.00   0.00  30.00   0.00    --    76
  4  \f    -20.00  34.75   0.75   32.00   0.00  30.00   0.00    --    73
  5  \w    -24.00  24.00   0.75   32.00    --   30.00  39.46 -12.90   64
  6  \w    -24.00  24.00   0.75   32.00    --   30.00  39.46 167.10   64
  7  \w    -50.00  10.00   0.75   32.00    --  -30.00  39.46 167.10   80
  8  \w    -50.00  10.00   0.75   32.00    --  -30.00  39.46 -12.90   80
  9  \w    -64.00  -8.50   0.75   32.00    --  -30.00  81.40 -28.90   74
 10  \w    -64.00  -8.50   0.75   32.00    --  -30.00  81.40 151.10   74
 11  \w    -19.00   8.00   0.75   32.00    --   30.00  81.40 151.10   36
 12  \w    -19.00   8.00   0.75   32.00    --   30.00  81.40 -28.90   36
 13  \w    -43.00 -21.25   0.75   32.00    --   30.00 134.60 -56.90   29
 14  \w    -43.00 -21.25   0.75   32.00    --   30.00 134.60 123.10   29
 15  \w    -90.00 -36.00   0.75   32.00    --  -30.00 134.60 123.10   72
 16  \w    -90.00 -36.00   0.75   32.00    --  -30.00 134.60 -56.90   72
;
_diffrn_measurement_device 'four-circle diffractometer'
_diffrn_measurement_device_type 'Xcalibur, Eos'
_diffrn_measurement_method '\w and \f scans'
_diffrn_orient_matrix_type 'CrysAlisPro convention (1999,Acta A55,543-557)'
_diffrn_orient_matrix_UB_11 0.0089121000
_diffrn_orient_matrix_UB_12 0.0115171000
_diffrn_orient_matrix_UB_13 0.0288687000
_diffrn_orient_matrix_UB_21 -0.0036600000
_diffrn_orient_matrix_UB_22 -0.1359435000
_diffrn_orient_matrix_UB_23 0.0023944000
_diffrn_orient_matrix_UB_31 0.1116073000
_diffrn_orient_matrix_UB_32 -0.0052366000
_diffrn_orient_matrix_UB_33 0.0011879000
_diffrn_radiation_monochromator graphite
_diffrn_radiation_probe x-ray
_diffrn_radiation_type MoK\a
_diffrn_radiation_wavelength 0.71073
_diffrn_reflns_av_R_equivalents 0.1463
_diffrn_reflns_av_unetI/netI 0.0948
_diffrn_reflns_Laue_measured_fraction_full 0.242
_diffrn_reflns_Laue_measured_fraction_max 0.223
_diffrn_reflns_limit_h_max 8
_diffrn_reflns_limit_h_min -8
_diffrn_reflns_limit_k_max 6
_diffrn_reflns_limit_k_min -6
_diffrn_reflns_limit_l_max 6
_diffrn_reflns_limit_l_min -6
_diffrn_reflns_number 3446
_diffrn_reflns_point_group_measured_fraction_full 0.242
_diffrn_reflns_point_group_measured_fraction_max 0.223
_diffrn_reflns_theta_full 25.242
_diffrn_reflns_theta_max 26.984
_diffrn_reflns_theta_min 3.224
_diffrn_source 'fine-focus sealed X-ray tube'
_diffrn_source_type 'Enhance (Mo) X-ray Source'
_exptl_absorpt_coefficient_mu 0.096
_exptl_absorpt_correction_T_max 1.00000
_exptl_absorpt_correction_T_min 0.60581
_exptl_absorpt_correction_type multi-scan
_exptl_absorpt_process_details
;
CrysAlisPro 1.171.38.41 (Rigaku Oxford Diffraction, 2015)
Empirical absorption correction using spherical harmonics,
 implemented in SCALE3 ABSPACK scaling algorithm.
;
_exptl_crystal_colour colourless
_exptl_crystal_colour_primary colourless
_exptl_crystal_density_diffrn 1.354
_exptl_crystal_description plate
_exptl_crystal_F_000 352
_exptl_crystal_recrystallization_method
; Crystal grown at high-pressure in diamond-anvil cell from 97.5% DMSO 
solution in water, at 0.50 GPa
;
_exptl_crystal_size_max 0.34
_exptl_crystal_size_mid 0.31
_exptl_crystal_size_min 0.1
_refine_diff_density_max 0.174
_refine_diff_density_min -0.166
_refine_diff_density_rms 0.041
_refine_ls_extinction_method none
_refine_ls_goodness_of_fit_ref 1.157
_refine_ls_hydrogen_treatment constr
_refine_ls_matrix_type full
_refine_ls_number_parameters 99
_refine_ls_number_reflns 396
_refine_ls_number_restraints 141
_refine_ls_restrained_S_all 1.000
_refine_ls_R_factor_all 0.1703
_refine_ls_R_factor_gt 0.0910
_refine_ls_shift/su_max 0.000
_refine_ls_shift/su_mean 0.000
_refine_ls_structure_factor_coef Fsqd
_refine_ls_weighting_details 'w=1/[\s^2^(Fo^2^)+(0.1250P)^2^+0.2750P] where P=(Fo^2^+2Fc^2^)/3'
_refine_ls_weighting_scheme calc
_refine_ls_wR_factor_gt 0.2073
_refine_ls_wR_factor_ref 0.2603
_reflns_Friedel_coverage 0.000
_reflns_number_gt 197
_reflns_number_total 396
_reflns_threshold_expression 'I > 2\s(I)'
_cod_data_source_file lo5062sup1.cif
_cod_data_source_block BZC_b2
_cod_original_cell_volume 810.4(17)
_cod_database_code 2108581
_shelx_shelxl_version_number 2014/7
_chemical_oxdiff_formula C9O2N1H11
_shelx_space_group_comment
;
The symmetry employed for this shelxl refinement is uniquely defined
by the following loop, which should always be used as a source of
symmetry information in preference to the above space-group names.
They are only intended as comments.
;
_shelx_estimated_absorpt_t_max 0.990
_shelx_estimated_absorpt_t_min 0.968
_reflns_odcompleteness_completeness 20.39
_reflns_odcompleteness_iscentric 1
_reflns_odcompleteness_theta 27.82
_olex2_refinement_description
;
1. Fixed Uiso
 At 1.2 times of:
  All C(H) groups, All C(H,H) groups, All N(H,H) groups
 At 1.5 times of:
  All C(H,H,H) groups
2. Restrained distances
 C7-C4
 1.5 with sigma of 0.002
3. Rigid bond restraints
 C8, C9
 with sigma for 1-2 distances of 0.01 and sigma for 1-3 distances of 0.01
 N1, C1
 with sigma for 1-2 distances of 0.02 and sigma for 1-3 distances of 0.02
4. Uiso/Uaniso restraints and constraints
C8 \\sim C9: within 2A with sigma of 0.02 and sigma for terminal atoms of 0.04
C1 \\sim C2 \\sim C3 \\sim C4 \\sim C5 \\sim C6 \\sim C7: within 2A with sigma
of 0.01 and sigma for terminal atoms of 0.02
C8 \\sim O2 \\sim C7: within 2A with sigma of 0.01 and sigma for terminal atoms
of 0.02
N1 \\sim C1: within 2A with sigma of 0.04 and sigma for terminal atoms of 0.08
Uanis(O1) \\sim Ueq, Uanis(O2) \\sim Ueq: with sigma of 0.01 and sigma for
terminal atoms of 0.02
Uanis(C2) \\sim Ueq, Uanis(C1) \\sim Ueq, Uanis(C6) \\sim Ueq, Uanis(C5) \\sim
Ueq, Uanis(C4) \\sim Ueq, Uanis(C3) \\sim Ueq, Uanis(C7) \\sim Ueq, Uanis(C8)
\\sim Ueq, Uanis(C9) \\sim Ueq: with sigma of 0.06 and sigma for terminal atoms
of 0.12
Uanis(N1) \\sim Ueq: with sigma of 0.04 and sigma for terminal atoms of 0.08
5.a Rotating group:
 N1(H1A,H1B)
5.b Secondary CH2 refined with riding coordinates:
 C8(H8A,H8B)
5.c Aromatic/amide H refined with riding coordinates:
 C5(H5), C6(H6), C2(H2), C3(H3)
5.d Fitted hexagon refined as free rotating group:
 C4(C5,C6,C1,C2,C3)
5.e Idealised Me refined as rotating group:
 C9(H9A,H9B,H9C)
;
_olex2_exptl_crystal_mounting_method 'Crystal mounted in diamond-anvil cell at 0.50 GPa'
_olex2_submission_special_instructions 'No special instructions were received'
_oxdiff_exptl_absorpt_empirical_details
;
Empirical correction (ABSPACK) includes:
- Absorption correction using spherical harmonics
- Frame scaling
;
_oxdiff_exptl_absorpt_empirical_full_max 3.037
_oxdiff_exptl_absorpt_empirical_full_min 0.560

loop_
_space_group_symop_operation_xyz
'x, y, z'
'-x, y+1/2, -z+1/2'
'-x, -y, -z'
'x, -y-1/2, z-1/2'

loop_
_atom_site_label
_atom_site_type_symbol
_atom_site_fract_x
_atom_site_fract_y
_atom_site_fract_z
_atom_site_U_iso_or_equiv
_atom_site_adp_type
_atom_site_occupancy
_atom_site_site_symmetry_order
_atom_site_calc_flag
_atom_site_refinement_flags_posn
_atom_site_refinement_flags_adp
O1 O 0.0199(8) 1.1797(11) 0.1328(10) 0.077(9) Uani 1 1 d . U
O2 O 0.0077(9) 0.8470(11) 0.0754(9) 0.067(5) Uani 1 1 d . U
N1 N 0.9002(11) 0.6224(16) 0.2044(13) 0.082(19) Uani 1 1 d . U
H1A H 0.9401 0.4997 0.1843 0.098 Uiso 1 1 d GR .
H1B H 0.8934 0.5652 0.2369 0.098 Uiso 1 1 d GR .
C4 C 0.3037(7) 0.8806(11) 0.1415(6) 0.061(6) Uani 1 1 d D U
C5 C 0.4173(9) 1.0132(11) 0.1841(6) 0.064(6) Uani 1 1 d G U
H5 H 0.3606 1.1610 0.1981 0.077 Uiso 1 1 calc R .
C6 C 0.6156(9) 0.9250(11) 0.2059(5) 0.071(7) Uani 1 1 d G U
H6 H 0.6915 1.0138 0.2344 0.085 Uiso 1 1 calc R .
C1 C 0.7002(7) 0.7042(11) 0.1850(5) 0.066(7) Uani 1 1 d G U
C2 C 0.5867(8) 0.5715(9) 0.1424(5) 0.064(7) Uani 1 1 d G U
H2 H 0.6433 0.4237 0.1284 0.077 Uiso 1 1 calc R .
C3 C 0.3884(8) 0.6597(10) 0.1206(5) 0.063(6) Uani 1 1 d G U
H3 H 0.3124 0.5709 0.0920 0.076 Uiso 1 1 calc R .
C7 C 0.0988(10) 0.988(2) 0.1146(8) 0.061(5) Uani 1 1 d D U
C8 C -0.1926(12) 0.9395(16) 0.0499(13) 0.065(6) Uani 1 1 d . U
H8A H -0.1754 1.1031 0.0319 0.079 Uiso 1 1 calc R .
H8B H -0.2911 0.9625 0.0767 0.079 Uiso 1 1 calc R .
C9 C -0.2712(15) 0.737(2) 0.0094(14) 0.087(12) Uani 1 1 d . U
H9A H -0.1721 0.7171 -0.0168 0.130 Uiso 1 1 calc GR .
H9B H -0.4061 0.7883 -0.0089 0.130 Uiso 1 1 calc GR .
H9C H -0.2858 0.5762 0.0278 0.130 Uiso 1 1 calc GR .

loop_
_atom_site_aniso_label
_atom_site_aniso_U_11
_atom_site_aniso_U_22
_atom_site_aniso_U_33
_atom_site_aniso_U_23
_atom_site_aniso_U_13
_atom_site_aniso_U_12
O1 0.060(4) 0.067(4) 0.10(3) -0.006(8) -0.003(9) 0.011(3)
O2 0.049(3) 0.070(3) 0.078(13) -0.003(6) -0.013(6) 0.002(3)
N1 0.063(5) 0.080(5) 0.11(6) 0.025(12) 0.022(13) 0.018(4)
C4 0.051(4) 0.054(4) 0.080(17) 0.001(7) 0.021(8) 0.000(3)
C5 0.055(4) 0.056(4) 0.083(19) 0.009(8) 0.013(8) 0.003(3)
C6 0.064(4) 0.063(4) 0.09(2) 0.008(8) 0.013(8) -0.004(3)
C1 0.054(4) 0.058(4) 0.09(2) 0.002(8) 0.012(9) -0.001(3)
C2 0.056(4) 0.054(4) 0.08(2) -0.013(8) 0.022(9) 0.005(3)
C3 0.055(4) 0.055(4) 0.082(19) -0.012(7) 0.022(8) -0.003(3)
C7 0.046(4) 0.059(4) 0.078(15) 0.006(8) 0.007(8) -0.002(4)
C8 0.043(4) 0.073(5) 0.078(17) -0.009(9) 0.000(9) 0.002(4)
C9 0.068(6) 0.090(6) 0.10(4) -0.013(13) -0.003(14) -0.017(5)

loop_
_atom_type_symbol
_atom_type_description
_atom_type_scat_dispersion_real
_atom_type_scat_dispersion_imag
_atom_type_scat_source
C C 0.0033 0.0016 'International Tables Vol C Tables 4.2.6.8 and 6.1.1.4'
H H 0.0000 0.0000 'International Tables Vol C Tables 4.2.6.8 and 6.1.1.4'
N N 0.0061 0.0033 'International Tables Vol C Tables 4.2.6.8 and 6.1.1.4'
O O 0.0106 0.0060 'International Tables Vol C Tables 4.2.6.8 and 6.1.1.4'

loop_
_geom_angle_atom_site_label_1
_geom_angle_atom_site_label_2
_geom_angle_atom_site_label_3
_geom_angle
C7 O2 C8 115.9(10)
H1A N1 H1B 109.6
C1 N1 H1A 110.3
C1 N1 H1B 106.7
C5 C4 C3 120.0
C5 C4 C7 120.0(7)
C3 C4 C7 119.7(7)
C4 C5 H5 120.0
C4 C5 C6 120.0
C6 C5 H5 120.0
C5 C6 H6 120.0
C1 C6 C5 120.0
C1 C6 H6 120.0
N1 C1 C6 120.5(11)
N1 C1 C2 119.4(11)
C6 C1 C2 120.0
C1 C2 H2 120.0
C3 C2 C1 120.0
C3 C2 H2 120.0
C4 C3 H3 120.0
C2 C3 C4 120.0
C2 C3 H3 120.0
O1 C7 O2 124.6(9)
O1 C7 C4 120.8(14)
O2 C7 C4 114.3(10)
O2 C8 H8A 110.6
O2 C8 H8B 110.6
O2 C8 C9 105.7(10)
H8A C8 H8B 108.7
C9 C8 H8A 110.6
C9 C8 H8B 110.6
C8 C9 H9A 109.5
C8 C9 H9B 109.5
C8 C9 H9C 109.5
H9A C9 H9B 109.5
H9A C9 H9C 109.5
H9B C9 H9C 109.5

loop_
_geom_bond_atom_site_label_1
_geom_bond_atom_site_label_2
_geom_bond_distance
O1 C7 1.222(16)
O2 C7 1.30(2)
O2 C8 1.436(17)
N1 H1A 0.8644
N1 H1B 0.8614
N1 C1 1.374(13)
C4 C5 1.3900
C4 C3 1.3900
C4 C7 1.500(2)
C5 H5 0.9300
C5 C6 1.3900
C6 H6 0.9300
C6 C1 1.3900
C1 C2 1.3900
C2 H2 0.9300
C2 C3 1.3900
C3 H3 0.9300
C8 H8A 0.9700
C8 H8B 0.9700
C8 C9 1.50(3)
C9 H9A 0.9600
C9 H9B 0.9600
C9 H9C 0.9600

_cod_database_fobs_code 2108581
